data_1523805
loop_
_publ_author_name
'Hebecker, C.'

_publ_section_title
;
 Die Kristallstruktur von Thalliumtrifluorid
;
_journal_name_full 'Zeitschrift fuer Anorganische und Allgemeine Chemie'
_journal_page_first 223
_journal_page_last 229
_journal_volume 393
_journal_year 1972
_chemical_formula_sum 'F3 Tl'
_chemical_name_systematic 'Tl F3'
_space_group_IT_number 62
_symmetry_space_group_name_Hall '-P 2ac 2n'
_symmetry_space_group_name_H-M 'P n m a'
_cell_angle_alpha 90
_cell_angle_beta 90
_cell_angle_gamma 90
_cell_formula_units_Z 4
_cell_length_a 5.825
_cell_length_b 7.024
_cell_length_c 4.851
_cell_volume 198.478
_citation_journal_id_ASTM ZAACAB
_cod_data_source_file Hebecker_ZAACAB_1972_79.cif
_cod_data_source_block F3Tl1
_cod_original_cell_volume 198.4777
_cod_original_formula_sum 'F3 Tl1'
_cod_database_code 1523805

loop_
_symmetry_equiv_pos_as_xyz
x,y,z
-x+1/2,-y,z+1/2
x+1/2,-y+1/2,-z+1/2
-x,y+1/2,-z
-x,-y,-z
x-1/2,y,-z-1/2
-x-1/2,y-1/2,z-1/2
x,-y-1/2,z

loop_
_atom_site_label
_atom_site_type_symbol
_atom_site_fract_x
_atom_site_fract_y
_atom_site_fract_z
_atom_site_occupancy
_atom_site_U_iso_or_equiv
Tl1 Tl+3 0.3694 0.25 0.0399 1 0.0
F1 F-1 0.538 0.25 0.624 1 0.0
F2 F-1 0.169 0.074 0.337 1 0.0
